data_2221160
loop_
_publ_author_name
'Beavers, Christine M.'
'Paw U, Latisha'
'Olmstead, Marilyn M.'

_publ_section_title
;
 Monomers, dimers, and trimers of [Au(CN)~2~]^{-^} in a
 Ba(diaza-18-crown-6)^2+^ coordination polymer
;
_journal_coeditor_code PK2153
_journal_issue 3
_journal_name_full 'Acta Crystallographica Section E'
_journal_page_first m300
_journal_page_last m301
_journal_paper_doi 10.1107/S1600536809005285
_journal_volume 65
_journal_year 2009
_chemical_formula_iupac '[Au4 Ba2 (C N)8 (C12 H26 N2 O4)2 (H2 O)3]'
_chemical_formula_moiety 'C32 H58 Au4 Ba2 N12 O11'
_chemical_formula_sum 'C32 H58 Au4 Ba2 N12 O11'
_chemical_formula_weight 1849.45
_chemical_name_common
;
[Ba(diaza-18-crown-6)(H~2~0)][Ba(diaza-18-crown-6)(H~2~0)~2~]
[Au(CN)~2~]~4~
;
_chemical_name_systematic
;
poly[triaquatetra-\m-cyanido-tetracyanidobis(1,4,10,13-tetraoxa-7,16-
diazacyclooctadecane)dibarium(II)tetragold(I)]
;
_space_group_IT_number 2
_symmetry_cell_setting triclinic
_symmetry_space_group_name_Hall '-P 1'
_symmetry_space_group_name_H-M 'P -1'
_atom_sites_solution_hydrogens geom
_atom_sites_solution_primary direct
_atom_sites_solution_secondary difmap
_audit_creation_method SHELXL-97
_cell_angle_alpha 64.142(2)
_cell_angle_beta 70.523(2)
_cell_angle_gamma 79.027(3)
_cell_formula_units_Z 2
_cell_length_a 11.0962(3)
_cell_length_b 15.9223(5)
_cell_length_c 16.5480(5)
_cell_measurement_reflns_used 7386
_cell_measurement_temperature 90(2)
_cell_measurement_theta_max 31.47
_cell_measurement_theta_min 2.35
_cell_volume 2476.90(14)
_computing_cell_refinement 'SAINT (Bruker, 2007)'
_computing_data_collection 'APEX2 (Bruker, 2007)'
_computing_data_reduction 'SAINT (Bruker, 2007)'
_computing_molecular_graphics 'XP in SHELXTL (Sheldrick, 2008)'
_computing_publication_material 'SHELXL97 (Sheldrick, 2008)'
_computing_structure_refinement 'SHELXL97 (Sheldrick, 2008)'
_computing_structure_solution 'SHELXS97 (Sheldrick, 2008)'
_diffrn_ambient_temperature 90(2)
_diffrn_detector_area_resol_mean 8.3
_diffrn_measured_fraction_theta_full 0.994
_diffrn_measured_fraction_theta_max 0.994
_diffrn_measurement_device_type 'Bruker SMART APEXII'
_diffrn_measurement_method \w
_diffrn_radiation_monochromator graphite
_diffrn_radiation_source 'fine-focus sealed tube'
_diffrn_radiation_type MoK\a
_diffrn_radiation_wavelength 0.71073
_diffrn_reflns_av_R_equivalents 0.0278
_diffrn_reflns_av_sigmaI/netI 0.0290
_diffrn_reflns_limit_h_max 15
_diffrn_reflns_limit_h_min -15
_diffrn_reflns_limit_k_max 22
_diffrn_reflns_limit_k_min -22
_diffrn_reflns_limit_l_max 23
_diffrn_reflns_limit_l_min -23
_diffrn_reflns_number 46665
_diffrn_reflns_theta_full 30.50
_diffrn_reflns_theta_max 30.50
_diffrn_reflns_theta_min 1.95
_exptl_absorpt_coefficient_mu 13.428
_exptl_absorpt_correction_T_max 0.296
_exptl_absorpt_correction_T_min 0.174
_exptl_absorpt_correction_type multi-scan
_exptl_absorpt_process_details '(SADABS; Sheldrick, 1996)'
_exptl_crystal_colour colorless
_exptl_crystal_density_diffrn 2.480
_exptl_crystal_density_method 'not measured'
_exptl_crystal_description prism
_exptl_crystal_F_000 1700
_exptl_crystal_size_max 0.20
_exptl_crystal_size_mid 0.15
_exptl_crystal_size_min 0.12
_refine_diff_density_max 1.063
_refine_diff_density_min -0.894
_refine_ls_extinction_method none
_refine_ls_goodness_of_fit_ref 1.030
_refine_ls_hydrogen_treatment mixed
_refine_ls_matrix_type full
_refine_ls_number_parameters 585
_refine_ls_number_reflns 15056
_refine_ls_number_restraints 13
_refine_ls_restrained_S_all 1.030
_refine_ls_R_factor_all 0.0267
_refine_ls_R_factor_gt 0.0205
_refine_ls_shift/su_max 0.004
_refine_ls_shift/su_mean 0.000
_refine_ls_structure_factor_coef Fsqd
_refine_ls_weighting_details 'calc w=1/[\s^2^(Fo^2^)+(0.01P)^2^+2.3943P] where P=(Fo^2^+2Fc^2^)/3'
_refine_ls_weighting_scheme calc
_refine_ls_wR_factor_gt 0.0390
_refine_ls_wR_factor_ref 0.0405
_reflns_number_gt 13234
_reflns_number_total 15056
_reflns_threshold_expression I>2\s(I)
_cod_data_source_file pk2153.cif
_cod_data_source_block I
_cod_original_cell_volume 2476.90(13)
_cod_database_code 2221160
_cod_database_fobs_code 2221160

loop_
_symmetry_equiv_pos_as_xyz
'x, y, z'
'-x, -y, -z'

loop_
_atom_site_type_symbol
_atom_site_label
_atom_site_fract_x
_atom_site_fract_y
_atom_site_fract_z
_atom_site_U_iso_or_equiv
_atom_site_adp_type
_atom_site_calc_flag
_atom_site_refinement_flags
_atom_site_occupancy
_atom_site_disorder_assembly
_atom_site_disorder_group
Ba Ba1 0.755709(15) 0.334179(12) 0.759393(11) 0.01240(3) Uani d . 1 . .
Ba Ba2 0.742307(15) 0.821847(11) 0.765305(11) 0.01231(3) Uani d . 1 . .
Au Au1 0.836864(11) -0.115019(9) 1.242169(9) 0.02120(3) Uani d . 1 . .
Au Au2 1.0000 0.0000 1.0000 0.01559(3) Uani d S 1 . .
Au Au3 0.551751(11) 0.686535(8) 0.561101(8) 0.01723(3) Uani d . 1 . .
Au Au4 0.337214(11) 0.634372(8) 0.764727(8) 0.01702(3) Uani d . 1 . .
Au Au5 1.0000 0.5000 1.0000 0.01710(3) Uani d S 1 . .
O O1 0.8799(2) 0.37038(15) 0.56699(14) 0.0192(4) Uani d . 1 . .
O O2 0.49357(19) 0.39306(16) 0.79701(15) 0.0212(4) Uani d . 1 . .
O O3 0.6317(2) 0.37402(15) 0.91746(15) 0.0196(4) Uani d . 1 . .
O O4 1.02624(19) 0.34617(15) 0.68338(14) 0.0178(4) Uani d . 1 . .
O O5 0.6461(2) 0.17261(17) 0.80175(19) 0.0304(6) Uani d D 1 . .
H H5C 0.711(2) 0.141(2) 0.784(3) 0.036 Uiso d D 1 . .
H H5D 0.585(2) 0.160(3) 0.791(3) 0.036 Uiso d D 1 . .
O O6 0.8761(3) 0.88170(17) 0.56832(16) 0.0346(6) Uani d . 1 . .
O O7 0.6071(3) 0.88026(18) 0.62624(19) 0.0385(6) Uani d . 1 . .
O O8 0.6167(2) 0.86170(17) 0.92912(16) 0.0312(6) Uani d . 1 . .
O O9 0.8862(3) 0.86207(18) 0.86293(18) 0.0361(6) Uani d . 1 . .
O O10 0.8497(2) 0.67323(16) 0.70570(17) 0.0226(5) Uani d D 1 . .
H H10C 0.9171(19) 0.644(2) 0.717(2) 0.027 Uiso d D 1 . .
H H10D 0.803(3) 0.6342(18) 0.711(3) 0.027 Uiso d D 1 . .
O O11 0.7417(2) 1.01450(16) 0.68894(17) 0.0241(5) Uani d D 1 . .
H H11C 0.792(3) 1.042(2) 0.696(2) 0.029 Uiso d D 1 . .
H H11D 0.711(3) 1.0566(17) 0.6479(19) 0.029 Uiso d D 1 . .
N N1 0.6063(3) 0.36039(19) 0.63095(18) 0.0200(5) Uani d D 1 . .
H H1 0.597(4) 0.3021(10) 0.644(3) 0.032(11) Uiso d D 1 . .
N N2 0.9045(2) 0.39262(18) 0.84017(18) 0.0181(5) Uani d D 1 . .
H H2 0.917(3) 0.4529(9) 0.812(2) 0.030(10) Uiso d D 1 . .
N N3 0.5818(3) -0.1406(2) 1.2162(2) 0.0325(7) Uani d . 1 . .
N N4 1.0905(3) -0.1036(3) 1.2788(2) 0.0372(8) Uani d . 1 . .
N N5 0.8290(2) 0.17401(19) 0.90908(18) 0.0203(5) Uani d . 1 . .
N N6 0.7368(3) 0.53453(19) 0.66500(19) 0.0221(5) Uani d . 1 . .
N N7 0.3765(3) 0.8392(2) 0.4486(2) 0.0298(6) Uani d . 1 . .
N N8 0.1005(3) 0.5907(2) 0.72896(19) 0.0249(6) Uani d . 1 . .
N N9 0.5559(3) 0.68713(19) 0.81265(18) 0.0216(5) Uani d . 1 . .
N N10 0.4887(2) 0.9078(2) 0.7923(2) 0.0276(6) Uani d D 1 . .
H H10 0.508(3) 0.9636(12) 0.779(3) 0.033 Uiso d D 1 . .
N N11 1.0211(3) 0.8329(2) 0.6984(2) 0.0293(7) Uani d D 1 . .
H H11 1.036(4) 0.7737(9) 0.712(3) 0.035 Uiso d D 1 . .
N N12 0.8064(3) 0.65633(19) 0.91243(18) 0.0217(5) Uani d . 1 . .
C C1 0.8104(3) 0.3508(2) 0.5183(2) 0.0245(7) Uani d . 1 . .
H H1D 0.8024 0.2826 0.5430 0.029 Uiso calc R 1 . .
H H1B 0.8566 0.3734 0.4507 0.029 Uiso calc R 1 . .
C C2 0.6811(3) 0.3991(2) 0.5322(2) 0.0250(7) Uani d . 1 . .
H H1C 0.6900 0.4666 0.5112 0.030 Uiso calc R 1 . .
H H2B 0.6354 0.3918 0.4936 0.030 Uiso calc R 1 . .
C C3 0.4815(3) 0.4099(2) 0.6491(2) 0.0252(7) Uani d . 1 . .
H H3A 0.4272 0.3997 0.6176 0.030 Uiso calc R 1 . .
H H3B 0.4932 0.4778 0.6226 0.030 Uiso calc R 1 . .
C C4 0.4152(3) 0.3767(2) 0.7524(2) 0.0253(7) Uani d . 1 . .
H H4A 0.3309 0.4108 0.7631 0.030 Uiso calc R 1 . .
H H4B 0.4009 0.3091 0.7792 0.030 Uiso calc R 1 . .
C C5 0.4311(3) 0.3700(2) 0.8944(2) 0.0259(7) Uani d . 1 . .
H H5A 0.4316 0.3013 0.9295 0.031 Uiso calc R 1 . .
H H5B 0.3410 0.3949 0.9032 0.031 Uiso calc R 1 . .
C C6 0.5012(3) 0.4122(2) 0.9303(2) 0.0252(7) Uani d . 1 . .
H H6A 0.4999 0.4810 0.8957 0.030 Uiso calc R 1 . .
H H6B 0.4590 0.3976 0.9976 0.030 Uiso calc R 1 . .
C C7 0.7032(3) 0.4129(2) 0.9502(2) 0.0252(7) Uani d . 1 . .
H H7A 0.6608 0.4012 1.0169 0.030 Uiso calc R 1 . .
H H7B 0.7071 0.4812 0.9134 0.030 Uiso calc R 1 . .
C C8 0.8359(3) 0.3674(2) 0.9393(2) 0.0231(7) Uani d . 1 . .
H H8A 0.8832 0.3878 0.9683 0.028 Uiso calc R 1 . .
H H8B 0.8309 0.2987 0.9719 0.028 Uiso calc R 1 . .
C C9 1.0344(3) 0.3478(2) 0.8259(2) 0.0236(7) Uani d . 1 . .
H H9B 1.0292 0.2790 0.8581 0.028 Uiso calc R 1 . .
H H9C 1.0849 0.3674 0.8534 0.028 Uiso calc R 1 . .
C C10 1.1001(3) 0.3746(2) 0.7230(2) 0.0240(7) Uani d . 1 . .
H H10A 1.1085 0.4431 0.6909 0.029 Uiso calc R 1 . .
H H10B 1.1870 0.3438 0.7142 0.029 Uiso calc R 1 . .
C C11 1.0825(3) 0.3751(2) 0.5846(2) 0.0243(7) Uani d . 1 . .
H H11A 1.1733 0.3520 0.5717 0.029 Uiso calc R 1 . .
H H11B 1.0793 0.4442 0.5535 0.029 Uiso calc R 1 . .
C C12 1.0113(3) 0.3369(2) 0.5466(2) 0.0226(6) Uani d . 1 . .
H H12A 1.0491 0.3576 0.4780 0.027 Uiso calc R 1 . .
H H12B 1.0173 0.2678 0.5757 0.027 Uiso calc R 1 . .
C C13 0.9970(3) -0.1053(2) 1.2646(2) 0.0248(7) Uani d . 1 . .
C C14 0.6740(3) -0.1307(2) 1.2255(2) 0.0243(7) Uani d . 1 . .
C C15 0.8885(3) 0.1093(2) 0.9446(2) 0.0175(6) Uani d . 1 . .
C C16 0.6695(3) 0.5908(2) 0.6263(2) 0.0179(6) Uani d . 1 . .
C C17 0.4399(3) 0.7836(2) 0.4903(2) 0.0217(6) Uani d . 1 . .
C C18 0.1896(3) 0.6048(2) 0.7407(2) 0.0204(6) Uani d . 1 . .
C C19 0.4775(3) 0.6657(2) 0.7950(2) 0.0188(6) Uani d . 1 . .
C C20 0.8099(5) 0.8607(3) 0.5204(3) 0.0476(12) Uani d . 1 . .
H H20A 0.7989 0.7926 0.5479 0.057 Uiso calc R 1 . .
H H20B 0.8590 0.8799 0.4535 0.057 Uiso calc R 1 . .
C C21 0.6840(5) 0.9118(3) 0.5291(3) 0.0479(12) Uani d . 1 . .
H H21A 0.6960 0.9796 0.5038 0.058 Uiso calc R 1 . .
H H21B 0.6385 0.9021 0.4918 0.058 Uiso calc R 1 . .
C C22 0.4890(4) 0.9331(3) 0.6355(3) 0.0411(10) Uani d . 1 . .
H H22A 0.4389 0.9243 0.6004 0.049 Uiso calc R 1 . .
H H22B 0.5052 1.0003 0.6085 0.049 Uiso calc R 1 . .
C C23 0.4141(3) 0.9032(3) 0.7363(3) 0.0441(11) Uani d . 1 . .
H H23A 0.3352 0.9441 0.7419 0.053 Uiso calc R 1 . .
H H23B 0.3885 0.8384 0.7609 0.053 Uiso calc R 1 . .
C C24 0.4193(4) 0.8799(3) 0.8896(3) 0.0449(11) Uani d . 1 . .
H H24A 0.4107 0.8115 0.9194 0.054 Uiso calc R 1 . .
H H24B 0.3324 0.9107 0.8958 0.054 Uiso calc R 1 . .
C C25 0.4878(4) 0.9064(3) 0.9372(3) 0.0449(12) Uani d . 1 . .
H H25A 0.4934 0.9752 0.9087 0.054 Uiso calc R 1 . .
H H25B 0.4395 0.8873 1.0041 0.054 Uiso calc R 1 . .
C C26 0.6879(5) 0.8926(3) 0.9667(3) 0.0441(11) Uani d . 1 . .
H H26A 0.6419 0.8806 1.0329 0.053 Uiso calc R 1 . .
H H26B 0.6984 0.9607 0.9314 0.053 Uiso calc R 1 . .
C C27 0.8161(4) 0.8417(3) 0.9603(3) 0.0430(11) Uani d . 1 . .
H H27A 0.8651 0.8609 0.9891 0.052 Uiso calc R 1 . .
H H27B 0.8053 0.7736 0.9951 0.052 Uiso calc R 1 . .
C C28 1.0160(4) 0.8261(3) 0.8502(3) 0.0439(11) Uani d . 1 . .
H H28A 1.0189 0.7569 0.8789 0.053 Uiso calc R 1 . .
H H28B 1.0592 0.8475 0.8808 0.053 Uiso calc R 1 . .
C C29 1.0828(3) 0.8602(3) 0.7471(3) 0.0453(11) Uani d . 1 . .
H H29A 1.0841 0.9292 0.7200 0.054 Uiso calc R 1 . .
H H29B 1.1725 0.8346 0.7378 0.054 Uiso calc R 1 . .
C C30 1.0738(4) 0.8775(3) 0.5983(3) 0.0507(13) Uani d . 1 . .
H H30A 1.1665 0.8604 0.5811 0.061 Uiso calc R 1 . .
H H30B 1.0632 0.9462 0.5781 0.061 Uiso calc R 1 . .
C C31 1.0091(4) 0.8489(3) 0.5484(3) 0.0485(12) Uani d . 1 . .
H H31A 1.0509 0.8766 0.4801 0.058 Uiso calc R 1 . .
H H31B 1.0157 0.7801 0.5701 0.058 Uiso calc R 1 . .
C C32 0.8760(3) 0.5980(2) 0.9448(2) 0.0186(6) Uani d . 1 . .

loop_
_atom_site_aniso_label
_atom_site_aniso_U_11
_atom_site_aniso_U_22
_atom_site_aniso_U_33
_atom_site_aniso_U_12
_atom_site_aniso_U_13
_atom_site_aniso_U_23
Ba1 0.01125(7) 0.01328(8) 0.01126(7) -0.00179(6) -0.00387(6) -0.00274(6)
Ba2 0.01208(7) 0.01168(8) 0.01154(7) -0.00047(6) -0.00365(6) -0.00308(6)
Au1 0.02148(6) 0.02113(6) 0.02549(6) 0.00010(5) -0.00862(5) -0.01244(5)
Au2 0.01522(7) 0.01358(7) 0.01744(7) 0.00157(6) -0.00750(6) -0.00462(6)
Au3 0.01753(5) 0.01549(6) 0.01742(5) -0.00105(4) -0.00516(4) -0.00528(4)
Au4 0.01769(5) 0.01667(6) 0.01733(5) -0.00038(4) -0.00625(4) -0.00666(4)
Au5 0.01969(8) 0.01373(8) 0.01890(8) 0.00225(6) -0.01073(6) -0.00489(6)
O1 0.0210(11) 0.0224(12) 0.0160(10) -0.0025(9) -0.0038(8) -0.0099(9)
O2 0.0146(10) 0.0233(12) 0.0211(11) -0.0044(9) -0.0029(8) -0.0050(9)
O3 0.0197(11) 0.0173(11) 0.0204(11) 0.0014(8) -0.0026(9) -0.0096(9)
O4 0.0138(10) 0.0186(11) 0.0186(10) -0.0028(8) -0.0028(8) -0.0057(9)
O5 0.0321(14) 0.0211(13) 0.0455(16) 0.0010(11) -0.0217(12) -0.0133(12)
O6 0.0570(17) 0.0228(13) 0.0167(12) -0.0110(12) 0.0039(11) -0.0085(10)
O7 0.0507(17) 0.0250(14) 0.0415(16) -0.0065(12) -0.0318(14) 0.0006(12)
O8 0.0482(16) 0.0201(12) 0.0181(12) 0.0000(11) -0.0005(11) -0.0083(10)
O9 0.0453(16) 0.0313(15) 0.0348(14) -0.0091(12) -0.0259(13) -0.0028(12)
O10 0.0205(11) 0.0212(12) 0.0301(12) -0.0005(9) -0.0100(10) -0.0121(10)
O11 0.0274(12) 0.0167(12) 0.0290(13) -0.0023(9) -0.0157(10) -0.0038(10)
N1 0.0242(13) 0.0149(13) 0.0211(13) -0.0020(11) -0.0116(11) -0.0033(11)
N2 0.0242(13) 0.0143(13) 0.0168(12) -0.0027(10) -0.0090(10) -0.0041(10)
N3 0.0294(16) 0.0315(17) 0.0419(19) 0.0025(13) -0.0157(14) -0.0171(15)
N4 0.0334(17) 0.053(2) 0.0303(17) -0.0164(15) -0.0080(14) -0.0169(16)
N5 0.0198(13) 0.0196(14) 0.0206(13) -0.0001(10) -0.0064(11) -0.0071(11)
N6 0.0242(14) 0.0173(13) 0.0232(14) -0.0034(11) -0.0046(11) -0.0075(11)
N7 0.0289(15) 0.0247(16) 0.0292(16) -0.0028(12) -0.0103(13) -0.0029(13)
N8 0.0240(14) 0.0292(16) 0.0251(14) 0.0018(12) -0.0080(12) -0.0145(13)
N9 0.0240(13) 0.0176(13) 0.0198(13) -0.0013(11) -0.0081(11) -0.0033(11)
N10 0.0115(12) 0.0229(15) 0.0368(17) -0.0031(11) 0.0001(11) -0.0059(13)
N11 0.0139(13) 0.0155(14) 0.0452(18) -0.0019(11) -0.0018(12) -0.0047(13)
N12 0.0233(13) 0.0185(14) 0.0213(13) -0.0015(11) -0.0060(11) -0.0062(11)
C1 0.0352(18) 0.0253(17) 0.0186(15) -0.0042(14) -0.0113(14) -0.0100(13)
C2 0.0350(18) 0.0220(17) 0.0221(16) -0.0047(14) -0.0163(14) -0.0053(13)
C3 0.0243(16) 0.0192(16) 0.0372(19) 0.0004(13) -0.0207(15) -0.0078(14)
C4 0.0152(14) 0.0203(16) 0.040(2) 0.0004(12) -0.0115(14) -0.0100(15)
C5 0.0182(15) 0.0244(17) 0.0198(16) -0.0035(13) 0.0032(12) -0.0006(13)
C6 0.0243(16) 0.0229(17) 0.0210(16) 0.0068(13) -0.0030(13) -0.0079(14)
C7 0.0357(18) 0.0237(17) 0.0198(16) -0.0030(14) -0.0058(14) -0.0128(14)
C8 0.0327(17) 0.0239(17) 0.0176(15) -0.0064(14) -0.0091(13) -0.0094(13)
C9 0.0222(16) 0.0237(17) 0.0256(17) -0.0095(13) -0.0098(13) -0.0049(14)
C10 0.0152(14) 0.0251(17) 0.0313(18) -0.0070(12) -0.0064(13) -0.0087(14)
C11 0.0153(14) 0.0285(18) 0.0197(16) -0.0054(13) 0.0036(12) -0.0058(14)
C12 0.0253(16) 0.0215(16) 0.0177(15) 0.0008(13) -0.0003(12) -0.0099(13)
C13 0.0278(17) 0.0277(18) 0.0198(16) -0.0079(14) -0.0042(13) -0.0096(14)
C14 0.0296(17) 0.0190(16) 0.0306(18) 0.0036(13) -0.0137(14) -0.0139(14)
C15 0.0165(14) 0.0162(15) 0.0181(14) -0.0011(11) -0.0050(11) -0.0052(12)
C16 0.0195(14) 0.0155(15) 0.0189(14) -0.0038(11) -0.0024(12) -0.0081(12)
C17 0.0187(15) 0.0221(16) 0.0202(15) -0.0026(12) -0.0040(12) -0.0054(13)
C18 0.0217(15) 0.0193(16) 0.0214(15) 0.0036(12) -0.0083(12) -0.0095(13)
C19 0.0228(15) 0.0173(15) 0.0136(14) -0.0019(12) -0.0051(12) -0.0035(12)
C20 0.095(4) 0.029(2) 0.0180(18) -0.012(2) -0.013(2) -0.0068(16)
C21 0.102(4) 0.027(2) 0.0231(19) -0.023(2) -0.035(2) 0.0036(16)
C22 0.048(2) 0.0212(19) 0.061(3) -0.0042(17) -0.041(2) -0.0035(18)
C23 0.0218(18) 0.0214(19) 0.096(4) 0.0069(15) -0.032(2) -0.022(2)
C24 0.0221(18) 0.031(2) 0.049(3) -0.0013(16) 0.0132(17) -0.0044(19)
C25 0.052(3) 0.0237(19) 0.0247(19) 0.0129(18) 0.0159(17) -0.0049(16)
C26 0.090(3) 0.025(2) 0.0240(19) -0.003(2) -0.021(2) -0.0123(16)
C27 0.085(3) 0.029(2) 0.0265(19) -0.019(2) -0.034(2) -0.0020(16)
C28 0.045(2) 0.025(2) 0.068(3) -0.0060(17) -0.042(2) -0.004(2)
C29 0.0190(17) 0.026(2) 0.090(4) 0.0009(15) -0.021(2) -0.020(2)
C30 0.029(2) 0.033(2) 0.071(3) -0.0104(17) 0.023(2) -0.027(2)
C31 0.057(3) 0.029(2) 0.035(2) -0.0129(19) 0.0285(19) -0.0169(18)
C32 0.0224(15) 0.0163(15) 0.0167(14) -0.0014(12) -0.0069(12) -0.0051(12)

loop_
_atom_type_symbol
_atom_type_description
_atom_type_scat_dispersion_real
_atom_type_scat_dispersion_imag
_atom_type_scat_source
C C 0.0033 0.0016 'International Tables Vol C Tables 4.2.6.8 and 6.1.1.4'
H H 0.0000 0.0000 'International Tables Vol C Tables 4.2.6.8 and 6.1.1.4'
N N 0.0061 0.0033 'International Tables Vol C Tables 4.2.6.8 and 6.1.1.4'
O O 0.0106 0.0060 'International Tables Vol C Tables 4.2.6.8 and 6.1.1.4'
Ba Ba -0.3244 2.2819 'International Tables Vol C Tables 4.2.6.8 and 6.1.1.4'
Au Au -2.0133 8.8022 'International Tables Vol C Tables 4.2.6.8 and 6.1.1.4'

loop_
_geom_angle_atom_site_label_1
_geom_angle_atom_site_label_2
_geom_angle_atom_site_label_3
_geom_angle_site_symmetry_1
_geom_angle_site_symmetry_3
_geom_angle
_geom_angle_publ_flag
O5 Ba1 O3 . . 102.83(7) ?
O5 Ba1 O2 . . 79.48(7) ?
O3 Ba1 O2 . . 59.26(6) ?
O5 Ba1 O4 . . 119.33(7) ?
O3 Ba1 O4 . . 119.43(6) ?
O2 Ba1 O4 . . 159.10(6) ?
O5 Ba1 O1 . . 96.10(7) ?
O3 Ba1 O1 . . 157.80(6) ?
O2 Ba1 O1 . . 114.11(6) ?
O4 Ba1 O1 . . 58.19(6) ?
O5 Ba1 N6 . . 143.22(7) ?
O3 Ba1 N6 . . 82.11(7) ?
O2 Ba1 N6 . . 71.92(7) ?
O4 Ba1 N6 . . 87.18(7) ?
O1 Ba1 N6 . . 75.77(7) ?
O5 Ba1 N5 . . 66.95(7) ?
O3 Ba1 N5 . . 76.74(7) ?
O2 Ba1 N5 . . 115.92(7) ?
O4 Ba1 N5 . . 81.94(7) ?
O1 Ba1 N5 . . 122.06(7) ?
N6 Ba1 N5 . . 147.29(7) ?
O5 Ba1 N2 . . 136.59(7) ?
O3 Ba1 N2 . . 60.51(7) ?
O2 Ba1 N2 . . 114.90(7) ?
O4 Ba1 N2 . . 58.94(7) ?
O1 Ba1 N2 . . 111.94(7) ?
N6 Ba1 N2 . . 77.83(7) ?
N5 Ba1 N2 . . 70.12(7) ?
O5 Ba1 N1 . . 67.30(7) ?
O3 Ba1 N1 . . 118.09(7) ?
O2 Ba1 N1 . . 58.85(7) ?
O4 Ba1 N1 . . 117.43(7) ?
O1 Ba1 N1 . . 59.24(7) ?
N6 Ba1 N1 . . 78.16(7) ?
N5 Ba1 N1 . . 134.01(7) ?
N2 Ba1 N1 . . 155.87(7) ?
O11 Ba2 O10 . . 137.70(7) ?
O11 Ba2 N12 . . 143.24(7) ?
O10 Ba2 N12 . . 67.64(7) ?
O11 Ba2 N10 . . 67.46(8) ?
O10 Ba2 N10 . . 131.20(8) ?
N12 Ba2 N10 . . 120.42(8) ?
O11 Ba2 O7 . . 75.90(7) ?
O10 Ba2 O7 . . 84.97(7) ?
N12 Ba2 O7 . . 140.41(7) ?
N10 Ba2 O7 . . 58.47(9) ?
O11 Ba2 O8 . . 78.61(7) ?
O10 Ba2 O8 . . 143.09(7) ?
N12 Ba2 O8 . . 77.51(7) ?
N10 Ba2 O8 . . 58.82(8) ?
O7 Ba2 O8 . . 117.22(8) ?
O11 Ba2 O6 . . 72.53(7) ?
O10 Ba2 O6 . . 65.32(7) ?
N12 Ba2 O6 . . 125.57(8) ?
N10 Ba2 O6 . . 110.74(8) ?
O7 Ba2 O6 . . 58.40(8) ?
O8 Ba2 O6 . . 151.00(7) ?
O11 Ba2 O9 . . 75.86(7) ?
O10 Ba2 O9 . . 115.52(7) ?
N12 Ba2 O9 . . 67.84(7) ?
N10 Ba2 O9 . . 111.03(8) ?
O7 Ba2 O9 . . 151.71(7) ?
O8 Ba2 O9 . . 58.02(8) ?
O6 Ba2 O9 . . 110.70(8) ?
O11 Ba2 N11 . . 84.00(7) ?
O10 Ba2 N11 . . 71.79(7) ?
N12 Ba2 N11 . . 81.66(8) ?
N10 Ba2 N11 . . 151.42(8) ?
O7 Ba2 N11 . . 117.33(9) ?
O8 Ba2 N11 . . 115.65(8) ?
O6 Ba2 N11 . . 58.97(9) ?
O9 Ba2 N11 . . 57.70(9) ?
O11 Ba2 N9 . . 134.24(7) ?
O10 Ba2 N9 . . 66.20(7) ?
N12 Ba2 N9 . . 75.11(7) ?
N10 Ba2 N9 . . 70.20(8) ?
O7 Ba2 N9 . . 67.68(7) ?
O8 Ba2 N9 . . 93.98(7) ?
O6 Ba2 N9 . . 108.12(7) ?
O9 Ba2 N9 . . 137.08(7) ?
N11 Ba2 N9 . . 137.13(8) ?
C13 Au1 C14 . . 177.12(14) y
C15 Au2 C15 2_757 . 179.9990(10) ?
C16 Au3 C17 . . 177.40(13) y
C16 Au3 Au4 . . 87.75(9) ?
C17 Au3 Au4 . . 94.85(9) ?
C18 Au4 C19 . . 176.60(12) y
C18 Au4 Au3 . . 101.99(9) ?
C19 Au4 Au3 . . 81.12(8) ?
C32 Au5 C32 2_767 . 179.998(2) ?
C12 O1 C1 . . 111.8(2) ?
C12 O1 Ba1 . . 115.33(16) ?
C1 O1 Ba1 . . 116.57(18) ?
C5 O2 C4 . . 111.7(2) ?
C5 O2 Ba1 . . 113.39(17) ?
C4 O2 Ba1 . . 119.24(18) ?
C7 O3 C6 . . 110.9(2) ?
C7 O3 Ba1 . . 118.93(17) ?
C6 O3 Ba1 . . 119.53(17) ?
C11 O4 C10 . . 110.8(2) ?
C11 O4 Ba1 . . 119.65(16) ?
C10 O4 Ba1 . . 121.32(17) ?
Ba1 O5 H5C . . 101(3) ?
Ba1 O5 H5D . . 136(3) ?
H5C O5 H5D . . 107(3) ?
C20 O6 C31 . . 111.5(3) ?
C20 O6 Ba2 . . 111.6(2) ?
C31 O6 Ba2 . . 114.4(2) ?
C22 O7 C21 . . 111.1(3) ?
C22 O7 Ba2 . . 120.4(2) ?
C21 O7 Ba2 . . 116.8(2) ?
C26 O8 C25 . . 111.7(3) ?
C26 O8 Ba2 . . 120.0(2) ?
C25 O8 Ba2 . . 117.8(2) ?
C28 O9 C27 . . 113.4(3) ?
C28 O9 Ba2 . . 115.4(2) ?
C27 O9 Ba2 . . 112.4(2) ?
Ba2 O10 H10C . . 120(2) ?
Ba2 O10 H10D . . 121(2) ?
H10C O10 H10D . . 106(3) ?
Ba2 O11 H11C . . 121(2) ?
Ba2 O11 H11D . . 134(2) ?
H11C O11 H11D . . 104(3) ?
C3 N1 C2 . . 112.9(2) ?
C3 N1 Ba1 . . 114.07(18) ?
C2 N1 Ba1 . . 112.68(18) ?
C3 N1 H1 . . 111(2) ?
C2 N1 H1 . . 105(2) ?
Ba1 N1 H1 . . 100(2) ?
C8 N2 C9 . . 112.6(2) ?
C8 N2 Ba1 . . 107.68(17) ?
C9 N2 Ba1 . . 109.42(17) ?
C8 N2 H2 . . 110(2) ?
C9 N2 H2 . . 104(2) ?
Ba1 N2 H2 . . 113(2) ?
C15 N5 Ba1 . . 158.4(2) ?
C16 N6 Ba1 . . 137.8(2) ?
C19 N9 Ba2 . . 149.6(2) ?
C24 N10 C23 . . 113.0(3) ?
C24 N10 Ba2 . . 112.3(2) ?
C23 N10 Ba2 . . 115.7(2) ?
C24 N10 H10 . . 100(3) ?
C23 N10 H10 . . 116(3) ?
Ba2 N10 H10 . . 98(3) ?
C30 N11 C29 . . 111.7(3) ?
C30 N11 Ba2 . . 115.4(2) ?
C29 N11 Ba2 . . 118.3(2) ?
C30 N11 H11 . . 105(3) ?
C29 N11 H11 . . 110(3) ?
Ba2 N11 H11 . . 95(3) ?
C32 N12 Ba2 . . 153.4(2) ?
O1 C1 C2 . . 108.5(2) ?
O1 C1 H1D . . 110.0 ?
C2 C1 H1D . . 110.0 ?
O1 C1 H1B . . 110.0 ?
C2 C1 H1B . . 110.0 ?
H1D C1 H1B . . 108.4 ?
N1 C2 C1 . . 111.0(3) ?
N1 C2 H1C . . 109.4 ?
C1 C2 H1C . . 109.4 ?
N1 C2 H2B . . 109.4 ?
C1 C2 H2B . . 109.4 ?
H1C C2 H2B . . 108.0 ?
N1 C3 C4 . . 111.3(3) ?
N1 C3 H3A . . 109.4 ?
C4 C3 H3A . . 109.4 ?
N1 C3 H3B . . 109.4 ?
C4 C3 H3B . . 109.4 ?
H3A C3 H3B . . 108.0 ?
O2 C4 C3 . . 108.9(2) ?
O2 C4 H4A . . 109.9 ?
C3 C4 H4A . . 109.9 ?
O2 C4 H4B . . 109.9 ?
C3 C4 H4B . . 109.9 ?
H4A C4 H4B . . 108.3 ?
O2 C5 C6 . . 108.6(3) ?
O2 C5 H5A . . 110.0 ?
C6 C5 H5A . . 110.0 ?
O2 C5 H5B . . 110.0 ?
C6 C5 H5B . . 110.0 ?
H5A C5 H5B . . 108.3 ?
O3 C6 C5 . . 108.8(3) ?
O3 C6 H6A . . 109.9 ?
C5 C6 H6A . . 109.9 ?
O3 C6 H6B . . 109.9 ?
C5 C6 H6B . . 109.9 ?
H6A C6 H6B . . 108.3 ?
O3 C7 C8 . . 108.5(2) ?
O3 C7 H7A . . 110.0 ?
C8 C7 H7A . . 110.0 ?
O3 C7 H7B . . 110.0 ?
C8 C7 H7B . . 110.0 ?
H7A C7 H7B . . 108.4 ?
N2 C8 C7 . . 110.5(3) ?
N2 C8 H8A . . 109.5 ?
C7 C8 H8A . . 109.5 ?
N2 C8 H8B . . 109.5 ?
C7 C8 H8B . . 109.5 ?
H8A C8 H8B . . 108.1 ?
N2 C9 C10 . . 110.5(3) ?
N2 C9 H9B . . 109.5 ?
C10 C9 H9B . . 109.5 ?
N2 C9 H9C . . 109.5 ?
C10 C9 H9C . . 109.5 ?
H9B C9 H9C . . 108.1 ?
O4 C10 C9 . . 109.3(2) ?
O4 C10 H10A . . 109.8 ?
C9 C10 H10A . . 109.8 ?
O4 C10 H10B . . 109.8 ?
C9 C10 H10B . . 109.8 ?
H10A C10 H10B . . 108.3 ?
O4 C11 C12 . . 109.7(3) ?
O4 C11 H11A . . 109.7 ?
C12 C11 H11A . . 109.7 ?
O4 C11 H11B . . 109.7 ?
C12 C11 H11B . . 109.7 ?
H11A C11 H11B . . 108.2 ?
O1 C12 C11 . . 108.6(2) ?
O1 C12 H12A . . 110.0 ?
C11 C12 H12A . . 110.0 ?
O1 C12 H12B . . 110.0 ?
C11 C12 H12B . . 110.0 ?
H12A C12 H12B . . 108.3 ?
N4 C13 Au1 . . 177.1(3) ?
N3 C14 Au1 . . 179.2(3) ?
N5 C15 Au2 . . 176.8(3) ?
N6 C16 Au3 . . 179.2(3) ?
N7 C17 Au3 . . 179.1(3) ?
N8 C18 Au4 . . 176.4(3) ?
N9 C19 Au4 . . 177.2(3) ?
O6 C20 C21 . . 108.0(3) ?
O6 C20 H20A . . 110.1 ?
C21 C20 H20A . . 110.1 ?
O6 C20 H20B . . 110.1 ?
C21 C20 H20B . . 110.1 ?
H20A C20 H20B . . 108.4 ?
O7 C21 C20 . . 111.0(3) ?
O7 C21 H21A . . 109.4 ?
C20 C21 H21A . . 109.4 ?
O7 C21 H21B . . 109.4 ?
C20 C21 H21B . . 109.4 ?
H21A C21 H21B . . 108.0 ?
O7 C22 C23 . . 110.4(3) ?
O7 C22 H22A . . 109.6 ?
C23 C22 H22A . . 109.6 ?
O7 C22 H22B . . 109.6 ?
C23 C22 H22B . . 109.6 ?
H22A C22 H22B . . 108.1 ?
N10 C23 C22 . . 111.5(3) ?
N10 C23 H23A . . 109.3 ?
C22 C23 H23A . . 109.3 ?
N10 C23 H23B . . 109.3 ?
C22 C23 H23B . . 109.3 ?
H23A C23 H23B . . 108.0 ?
N10 C24 C25 . . 109.8(3) ?
N10 C24 H24A . . 109.7 ?
C25 C24 H24A . . 109.7 ?
N10 C24 H24B . . 109.7 ?
C25 C24 H24B . . 109.7 ?
H24A C24 H24B . . 108.2 ?
O8 C25 C24 . . 110.8(3) ?
O8 C25 H25A . . 109.5 ?
C24 C25 H25A . . 109.5 ?
O8 C25 H25B . . 109.5 ?
C24 C25 H25B . . 109.5 ?
H25A C25 H25B . . 108.1 ?
O8 C26 C27 . . 109.3(3) ?
O8 C26 H26A . . 109.8 ?
C27 C26 H26A . . 109.8 ?
O8 C26 H26B . . 109.8 ?
C27 C26 H26B . . 109.8 ?
H26A C26 H26B . . 108.3 ?
O9 C27 C26 . . 110.1(3) ?
O9 C27 H27A . . 109.6 ?
C26 C27 H27A . . 109.6 ?
O9 C27 H27B . . 109.6 ?
C26 C27 H27B . . 109.6 ?
H27A C27 H27B . . 108.2 ?
O9 C28 C29 . . 108.8(3) ?
O9 C28 H28A . . 109.9 ?
C29 C28 H28A . . 109.9 ?
O9 C28 H28B . . 109.9 ?
C29 C28 H28B . . 109.9 ?
H28A C28 H28B . . 108.3 ?
N11 C29 C28 . . 112.2(3) ?
N11 C29 H29A . . 109.2 ?
C28 C29 H29A . . 109.2 ?
N11 C29 H29B . . 109.2 ?
C28 C29 H29B . . 109.2 ?
H29A C29 H29B . . 107.9 ?
N11 C30 C31 . . 111.3(3) ?
N11 C30 H30A . . 109.4 ?
C31 C30 H30A . . 109.4 ?
N11 C30 H30B . . 109.4 ?
C31 C30 H30B . . 109.4 ?
H30A C30 H30B . . 108.0 ?
O6 C31 C30 . . 108.3(3) ?
O6 C31 H31A . . 110.0 ?
C30 C31 H31A . . 110.0 ?
O6 C31 H31B . . 110.0 ?
C30 C31 H31B . . 110.0 ?
H31A C31 H31B . . 108.4 ?
N12 C32 Au5 . . 178.2(3) ?

loop_
_geom_bond_atom_site_label_1
_geom_bond_atom_site_label_2
_geom_bond_site_symmetry_2
_geom_bond_distance
_geom_bond_publ_flag
Ba1 N1 . 2.959(2) y
Ba1 N2 . 2.919(2) y
Ba1 N5 . 2.889(3) y
Ba1 N6 . 2.877(3) y
Ba1 O1 . 2.854(2) y
Ba1 O2 . 2.827(2) y
Ba1 O3 . 2.802(2) y
Ba1 O4 . 2.850(2) y
Ba1 O5 . 2.764(2) y
Ba2 N9 . 2.939(3) y
Ba2 N10 . 2.867(3) y
Ba2 N11 . 2.929(3) y
Ba2 N12 . 2.867(3) y
Ba2 O6 . 2.888(2) y
Ba2 O7 . 2.884(2) y
Ba2 O8 . 2.888(2) y
Ba2 O9 . 2.929(2) y
Ba2 O10 . 2.859(2) y
Ba2 O11 . 2.761(2) y
Au1 Au2 . 3.5655(2) y
Au1 C13 . 1.978(3) y
Au1 C14 . 1.991(3) y
Au2 C15 2_757 1.986(3) ?
Au2 C15 . 1.986(3) y
Au3 C16 . 1.985(3) y
Au3 C17 . 1.990(3) y
Au3 Au4 . 3.2670(2) y
Au4 C18 . 1.988(3) y
Au4 C19 . 1.989(3) y
Au5 C32 2_767 1.985(3) ?
Au5 C32 . 1.985(3) y
O1 C12 . 1.434(4) ?
O1 C1 . 1.438(3) ?
O2 C5 . 1.432(4) ?
O2 C4 . 1.432(4) ?
O3 C7 . 1.440(4) ?
O3 C6 . 1.443(4) ?
O4 C11 . 1.431(4) ?
O4 C10 . 1.437(3) ?
O5 H5C . 0.84(3) ?
O5 H5D . 0.83(3) ?
O6 C20 . 1.413(5) ?
O6 C31 . 1.447(5) ?
O7 C22 . 1.417(5) ?
O7 C21 . 1.452(5) ?
O8 C26 . 1.412(5) ?
O8 C25 . 1.462(5) ?
O9 C28 . 1.427(5) ?
O9 C27 . 1.453(5) ?
O10 H10C . 0.83(4) ?
O10 H10D . 0.84(4) ?
O11 H11C . 0.84(4) ?
O11 H11D . 0.84(3) ?
N1 C3 . 1.464(4) ?
N1 C2 . 1.467(4) ?
N1 H1 . 0.88(3) ?
N2 C8 . 1.463(4) ?
N2 C9 . 1.473(4) ?
N2 H2 . 0.88(3) ?
N3 C14 . 1.134(4) ?
N4 C13 . 1.145(4) ?
N5 C15 . 1.147(4) ?
N6 C16 . 1.155(4) ?
N7 C17 . 1.145(4) ?
N8 C18 . 1.147(4) ?
N9 C19 . 1.152(4) ?
N10 C24 . 1.437(5) ?
N10 C23 . 1.463(5) ?
N10 H10 . 0.87(3) ?
N11 C30 . 1.441(5) ?
N11 C29 . 1.447(5) ?
N11 H11 . 0.87(3) ?
N12 C32 . 1.147(4) ?
C1 C2 . 1.489(5) ?
C1 H1D . 0.9900 ?
C1 H1B . 0.9900 ?
C2 H1C . 0.9900 ?
C2 H2B . 0.9900 ?
C3 C4 . 1.505(5) ?
C3 H3A . 0.9900 ?
C3 H3B . 0.9900 ?
C4 H4A . 0.9900 ?
C4 H4B . 0.9900 ?
C5 C6 . 1.505(5) ?
C5 H5A . 0.9900 ?
C5 H5B . 0.9900 ?
C6 H6A . 0.9900 ?
C6 H6B . 0.9900 ?
C7 C8 . 1.502(5) ?
C7 H7A . 0.9900 ?
C7 H7B . 0.9900 ?
C8 H8A . 0.9900 ?
C8 H8B . 0.9900 ?
C9 C10 . 1.506(4) ?
C9 H9B . 0.9900 ?
C9 H9C . 0.9900 ?
C10 H10A . 0.9900 ?
C10 H10B . 0.9900 ?
C11 C12 . 1.495(4) ?
C11 H11A . 0.9900 ?
C11 H11B . 0.9900 ?
C12 H12A . 0.9900 ?
C12 H12B . 0.9900 ?
C20 C21 . 1.474(6) ?
C20 H20A . 0.9900 ?
C20 H20B . 0.9900 ?
C21 H21A . 0.9900 ?
C21 H21B . 0.9900 ?
C22 C23 . 1.494(6) ?
C22 H22A . 0.9900 ?
C22 H22B . 0.9900 ?
C23 H23A . 0.9900 ?
C23 H23B . 0.9900 ?
C24 C25 . 1.478(6) ?
C24 H24A . 0.9900 ?
C24 H24B . 0.9900 ?
C25 H25A . 0.9900 ?
C25 H25B . 0.9900 ?
C26 C27 . 1.492(6) ?
C26 H26A . 0.9900 ?
C26 H26B . 0.9900 ?
C27 H27A . 0.9900 ?
C27 H27B . 0.9900 ?
C28 C29 . 1.501(6) ?
C28 H28A . 0.9900 ?
C28 H28B . 0.9900 ?
C29 H29A . 0.9900 ?
C29 H29B . 0.9900 ?
C30 C31 . 1.500(6) ?
C30 H30A . 0.9900 ?
C30 H30B . 0.9900 ?
C31 H31A . 0.9900 ?
C31 H31B . 0.9900 ?

loop_
_geom_hbond_atom_site_label_D
_geom_hbond_atom_site_label_H
_geom_hbond_atom_site_label_A
_geom_hbond_site_symmetry_A
_geom_hbond_distance_DH
_geom_hbond_distance_HA
_geom_hbond_distance_DA
_geom_hbond_angle_DHA
O5 H5C N4 2_757 0.84(3) 2.19(2) 2.997(4) 161(4)
O5 H5D N3 2_657 0.84(3) 1.98(3) 2.804(4) 168(3)
O10 H10C N8 1_655 0.83(4) 2.09(3) 2.916(3) 170(3)
O10 H10D N6 . 0.84(4) 2.35(2) 3.132(3) 156(3)
O11 H11C N4 2_767 0.84(4) 2.01(3) 2.845(4) 177(3)
O11 H11D N7 2_676 0.84(3) 2.09(3) 2.920(4) 176(4)

loop_
_geom_torsion_atom_site_label_1
_geom_torsion_atom_site_label_2
_geom_torsion_atom_site_label_3
_geom_torsion_atom_site_label_4
_geom_torsion_site_symmetry_1
_geom_torsion_site_symmetry_2
_geom_torsion_site_symmetry_3
_geom_torsion_site_symmetry_4
_geom_torsion
_geom_torsion_publ_flag
C14 Au1 Au2 C15 . . . . 53.73(13) y
C13 Au1 Au2 C15 . . . . -127.71(13) y
C14 Au1 Au2 C15 . . . 2_757 -126.27(13) y
C13 Au1 Au2 C15 . . . 2_757 52.29(13) y
C16 Au3 Au4 C18 . . . . -125.59(12) y
C17 Au3 Au4 C18 . . . . 54.37(13) y
C16 Au3 Au4 C19 . . . . 55.81(12) y
C17 Au3 Au4 C19 . . . . -124.22(13) y
O5 Ba1 O1 C12 . . . . -95.75(19) ?
O3 Ba1 O1 C12 . . . . 115.7(2) ?
O2 Ba1 O1 C12 . . . . -176.93(18) ?
O4 Ba1 O1 C12 . . . . 25.14(18) ?
N6 Ba1 O1 C12 . . . . 120.7(2) ?
N5 Ba1 O1 C12 . . . . -29.2(2) ?
N2 Ba1 O1 C12 . . . . 50.4(2) ?
N1 Ba1 O1 C12 . . . . -154.7(2) ?
O5 Ba1 O1 C1 . . . . 38.4(2) ?
O3 Ba1 O1 C1 . . . . -110.1(2) ?
O2 Ba1 O1 C1 . . . . -42.8(2) ?
O4 Ba1 O1 C1 . . . . 159.3(2) ?
N6 Ba1 O1 C1 . . . . -105.1(2) ?
N5 Ba1 O1 C1 . . . . 104.9(2) ?
N2 Ba1 O1 C1 . . . . -175.44(19) ?
N1 Ba1 O1 C1 . . . . -20.59(19) ?
O5 Ba1 O2 C5 . . . . 84.9(2) ?
O3 Ba1 O2 C5 . . . . -27.02(19) ?
O4 Ba1 O2 C5 . . . . -119.6(2) ?
O1 Ba1 O2 C5 . . . . 176.92(19) ?
N6 Ba1 O2 C5 . . . . -118.5(2) ?
N5 Ba1 O2 C5 . . . . 27.1(2) ?
N2 Ba1 O2 C5 . . . . -51.9(2) ?
N1 Ba1 O2 C5 . . . . 154.6(2) ?
O5 Ba1 O2 C4 . . . . -49.8(2) ?
O3 Ba1 O2 C4 . . . . -161.8(2) ?
O4 Ba1 O2 C4 . . . . 105.7(2) ?
O1 Ba1 O2 C4 . . . . 42.2(2) ?
N6 Ba1 O2 C4 . . . . 106.7(2) ?
N5 Ba1 O2 C4 . . . . -107.6(2) ?
N2 Ba1 O2 C4 . . . . 173.4(2) ?
N1 Ba1 O2 C4 . . . . 19.9(2) ?
O5 Ba1 O3 C7 . . . . 143.6(2) ?
O2 Ba1 O3 C7 . . . . -147.1(2) ?
O4 Ba1 O3 C7 . . . . 8.8(2) ?
O1 Ba1 O3 C7 . . . . -68.5(3) ?
N6 Ba1 O3 C7 . . . . -73.4(2) ?
N5 Ba1 O3 C7 . . . . 81.4(2) ?
N2 Ba1 O3 C7 . . . . 7.0(2) ?
N1 Ba1 O3 C7 . . . . -145.5(2) ?
O5 Ba1 O3 C6 . . . . -75.0(2) ?
O2 Ba1 O3 C6 . . . . -5.7(2) ?
O4 Ba1 O3 C6 . . . . 150.1(2) ?
O1 Ba1 O3 C6 . . . . 72.8(3) ?
N6 Ba1 O3 C6 . . . . 67.9(2) ?
N5 Ba1 O3 C6 . . . . -137.2(2) ?
N2 Ba1 O3 C6 . . . . 148.3(2) ?
N1 Ba1 O3 C6 . . . . -4.1(2) ?
O5 Ba1 O4 C11 . . . . 85.4(2) ?
O3 Ba1 O4 C11 . . . . -147.1(2) ?
O2 Ba1 O4 C11 . . . . -66.7(3) ?
O1 Ba1 O4 C11 . . . . 7.2(2) ?
N6 Ba1 O4 C11 . . . . -67.8(2) ?
N5 Ba1 O4 C11 . . . . 143.2(2) ?
N2 Ba1 O4 C11 . . . . -145.2(2) ?
N1 Ba1 O4 C11 . . . . 7.3(2) ?
O5 Ba1 O4 C10 . . . . -129.2(2) ?
O3 Ba1 O4 C10 . . . . -1.6(2) ?
O2 Ba1 O4 C10 . . . . 78.7(3) ?
O1 Ba1 O4 C10 . . . . 152.7(2) ?
N6 Ba1 O4 C10 . . . . 77.7(2) ?
N5 Ba1 O4 C10 . . . . -71.4(2) ?
N2 Ba1 O4 C10 . . . . 0.2(2) ?
N1 Ba1 O4 C10 . . . . 152.8(2) ?
O11 Ba2 O6 C20 . . . . -114.7(2) ?
O10 Ba2 O6 C20 . . . . 69.0(2) ?
N12 Ba2 O6 C20 . . . . 101.5(2) ?
N10 Ba2 O6 C20 . . . . -58.0(3) ?
O7 Ba2 O6 C20 . . . . -30.8(2) ?
O8 Ba2 O6 C20 . . . . -120.7(3) ?
O9 Ba2 O6 C20 . . . . 178.4(2) ?
N11 Ba2 O6 C20 . . . . 151.8(3) ?
N9 Ba2 O6 C20 . . . . 17.1(3) ?
O11 Ba2 O6 C31 . . . . 117.5(2) ?
O10 Ba2 O6 C31 . . . . -58.9(2) ?
N12 Ba2 O6 C31 . . . . -26.4(3) ?
N10 Ba2 O6 C31 . . . . 174.2(2) ?
O7 Ba2 O6 C31 . . . . -158.6(2) ?
O8 Ba2 O6 C31 . . . . 111.5(3) ?
O9 Ba2 O6 C31 . . . . 50.6(2) ?
N11 Ba2 O6 C31 . . . . 24.0(2) ?
N9 Ba2 O6 C31 . . . . -110.7(2) ?
O11 Ba2 O7 C22 . . . . -63.9(2) ?
O10 Ba2 O7 C22 . . . . 154.2(2) ?
N12 Ba2 O7 C22 . . . . 109.1(2) ?
N10 Ba2 O7 C22 . . . . 8.1(2) ?
O8 Ba2 O7 C22 . . . . 5.2(3) ?
O6 Ba2 O7 C22 . . . . -141.8(3) ?
O9 Ba2 O7 C22 . . . . -67.3(3) ?
N11 Ba2 O7 C22 . . . . -139.3(2) ?
N9 Ba2 O7 C22 . . . . 87.9(2) ?
O11 Ba2 O7 C21 . . . . 76.0(2) ?
O10 Ba2 O7 C21 . . . . -66.0(2) ?
N12 Ba2 O7 C21 . . . . -111.1(2) ?
N10 Ba2 O7 C21 . . . . 147.9(3) ?
O8 Ba2 O7 C21 . . . . 145.0(2) ?
O6 Ba2 O7 C21 . . . . -2.0(2) ?
O9 Ba2 O7 C21 . . . . 72.5(3) ?
N11 Ba2 O7 C21 . . . . 0.5(3) ?
N9 Ba2 O7 C21 . . . . -132.3(3) ?
O11 Ba2 O8 C26 . . . . -72.1(2) ?
O10 Ba2 O8 C26 . . . . 99.1(3) ?
N12 Ba2 O8 C26 . . . . 79.8(2) ?
N10 Ba2 O8 C26 . . . . -142.5(3) ?
O7 Ba2 O8 C26 . . . . -139.5(2) ?
O6 Ba2 O8 C26 . . . . -66.2(3) ?
O9 Ba2 O8 C26 . . . . 8.3(2) ?
N11 Ba2 O8 C26 . . . . 5.5(3) ?
N9 Ba2 O8 C26 . . . . 153.6(2) ?
O11 Ba2 O8 C25 . . . . 69.8(2) ?
O10 Ba2 O8 C25 . . . . -119.0(2) ?
N12 Ba2 O8 C25 . . . . -138.3(2) ?
N10 Ba2 O8 C25 . . . . -0.6(2) ?
O7 Ba2 O8 C25 . . . . 2.4(3) ?
O6 Ba2 O8 C25 . . . . 75.7(3) ?
O9 Ba2 O8 C25 . . . . 150.2(3) ?
N11 Ba2 O8 C25 . . . . 147.4(2) ?
N9 Ba2 O8 C25 . . . . -64.5(2) ?
O11 Ba2 O9 C28 . . . . -118.5(2) ?
O10 Ba2 O9 C28 . . . . 18.0(3) ?
N12 Ba2 O9 C28 . . . . 67.5(2) ?
N10 Ba2 O9 C28 . . . . -177.1(2) ?
O7 Ba2 O9 C28 . . . . -115.0(3) ?
O8 Ba2 O9 C28 . . . . 156.3(3) ?
O6 Ba2 O9 C28 . . . . -53.7(2) ?
N11 Ba2 O9 C28 . . . . -26.7(2) ?
N9 Ba2 O9 C28 . . . . 99.7(2) ?
O11 Ba2 O9 C27 . . . . 109.4(2) ?
O10 Ba2 O9 C27 . . . . -114.1(2) ?
N12 Ba2 O9 C27 . . . . -64.6(2) ?
N10 Ba2 O9 C27 . . . . 50.8(2) ?
O7 Ba2 O9 C27 . . . . 112.9(3) ?
O8 Ba2 O9 C27 . . . . 24.1(2) ?
O6 Ba2 O9 C27 . . . . 174.2(2) ?
N11 Ba2 O9 C27 . . . . -158.8(3) ?
N9 Ba2 O9 C27 . . . . -32.4(3) ?
O5 Ba1 N1 C3 . . . . 103.9(2) ?
O3 Ba1 N1 C3 . . . . 11.0(2) ?
O2 Ba1 N1 C3 . . . . 12.63(19) ?
O4 Ba1 N1 C3 . . . . -143.73(19) ?
O1 Ba1 N1 C3 . . . . -143.6(2) ?
N6 Ba1 N1 C3 . . . . -63.3(2) ?
N5 Ba1 N1 C3 . . . . 109.9(2) ?
N2 Ba1 N1 C3 . . . . -69.0(3) ?
O5 Ba1 N1 C2 . . . . -125.7(2) ?
O3 Ba1 N1 C2 . . . . 141.49(19) ?
O2 Ba1 N1 C2 . . . . 143.1(2) ?
O4 Ba1 N1 C2 . . . . -13.3(2) ?
O1 Ba1 N1 C2 . . . . -13.15(19) ?
N6 Ba1 N1 C2 . . . . 67.2(2) ?
N5 Ba1 N1 C2 . . . . -119.6(2) ?
N2 Ba1 N1 C2 . . . . 61.5(3) ?
O5 Ba1 N2 C8 . . . . -51.2(2) ?
O3 Ba1 N2 C8 . . . . 25.70(18) ?
O2 Ba1 N2 C8 . . . . 50.2(2) ?
O4 Ba1 N2 C8 . . . . -152.5(2) ?
O1 Ba1 N2 C8 . . . . -177.53(18) ?
N6 Ba1 N2 C8 . . . . 113.4(2) ?
N5 Ba1 N2 C8 . . . . -59.96(19) ?
N1 Ba1 N2 C8 . . . . 119.2(2) ?
O5 Ba1 N2 C9 . . . . 71.4(2) ?
O3 Ba1 N2 C9 . . . . 148.3(2) ?
O2 Ba1 N2 C9 . . . . 172.83(17) ?
O4 Ba1 N2 C9 . . . . -29.84(17) ?
O1 Ba1 N2 C9 . . . . -54.9(2) ?
N6 Ba1 N2 C9 . . . . -123.9(2) ?
N5 Ba1 N2 C9 . . . . 62.67(19) ?
N1 Ba1 N2 C9 . . . . -118.2(2) ?
O5 Ba1 N5 C15 . . . . 92.1(6) ?
O3 Ba1 N5 C15 . . . . -157.5(6) ?
O2 Ba1 N5 C15 . . . . 156.8(6) ?
O4 Ba1 N5 C15 . . . . -34.6(6) ?
O1 Ba1 N5 C15 . . . . 9.6(7) ?
N6 Ba1 N5 C15 . . . . -106.4(6) ?
N2 Ba1 N5 C15 . . . . -94.4(6) ?
N1 Ba1 N5 C15 . . . . 86.0(6) ?
O5 Ba1 N6 C16 . . . . 4.4(4) ?
O3 Ba1 N6 C16 . . . . -96.5(3) ?
O2 Ba1 N6 C16 . . . . -36.4(3) ?
O4 Ba1 N6 C16 . . . . 143.2(3) ?
O1 Ba1 N6 C16 . . . . 85.4(3) ?
N5 Ba1 N6 C16 . . . . -146.4(3) ?
N2 Ba1 N6 C16 . . . . -157.9(4) ?
N1 Ba1 N6 C16 . . . . 24.5(3) ?
O11 Ba2 N9 C19 . . . . 38.5(5) ?
O10 Ba2 N9 C19 . . . . -95.8(5) ?
N12 Ba2 N9 C19 . . . . -167.6(5) ?
N10 Ba2 N9 C19 . . . . 61.7(5) ?
O7 Ba2 N9 C19 . . . . -1.4(5) ?
O8 Ba2 N9 C19 . . . . 116.4(5) ?
O6 Ba2 N9 C19 . . . . -44.5(5) ?
O9 Ba2 N9 C19 . . . . 161.6(4) ?
N11 Ba2 N9 C19 . . . . -108.1(5) ?
O11 Ba2 N10 C24 . . . . -120.0(3) ?
O10 Ba2 N10 C24 . . . . 105.5(3) ?
N12 Ba2 N10 C24 . . . . 19.6(3) ?
O7 Ba2 N10 C24 . . . . 153.1(3) ?
O8 Ba2 N10 C24 . . . . -29.9(2) ?
O6 Ba2 N10 C24 . . . . -179.7(2) ?
O9 Ba2 N10 C24 . . . . -56.3(3) ?
N11 Ba2 N10 C24 . . . . -116.9(3) ?
N9 Ba2 N10 C24 . . . . 77.8(3) ?
O11 Ba2 N10 C23 . . . . 108.2(3) ?
O10 Ba2 N10 C23 . . . . -26.3(3) ?
N12 Ba2 N10 C23 . . . . -112.1(2) ?
O7 Ba2 N10 C23 . . . . 21.3(2) ?
O8 Ba2 N10 C23 . . . . -161.7(3) ?
O6 Ba2 N10 C23 . . . . 48.5(3) ?
O9 Ba2 N10 C23 . . . . 171.9(2) ?
N11 Ba2 N10 C23 . . . . 111.3(3) ?
N9 Ba2 N10 C23 . . . . -54.0(2) ?
O11 Ba2 N11 C30 . . . . -63.8(2) ?
O10 Ba2 N11 C30 . . . . 81.0(2) ?
N12 Ba2 N11 C30 . . . . 150.2(3) ?
N10 Ba2 N11 C30 . . . . -66.7(3) ?
O7 Ba2 N11 C30 . . . . 6.9(3) ?
O8 Ba2 N11 C30 . . . . -138.1(2) ?
O6 Ba2 N11 C30 . . . . 9.4(2) ?
O9 Ba2 N11 C30 . . . . -140.8(3) ?
N9 Ba2 N11 C30 . . . . 92.8(3) ?
O11 Ba2 N11 C29 . . . . 72.4(3) ?
O10 Ba2 N11 C29 . . . . -142.8(3) ?
N12 Ba2 N11 C29 . . . . -73.6(3) ?
N10 Ba2 N11 C29 . . . . 69.5(3) ?
O7 Ba2 N11 C29 . . . . 143.1(2) ?
O8 Ba2 N11 C29 . . . . -1.9(3) ?
O6 Ba2 N11 C29 . . . . 145.6(3) ?
O9 Ba2 N11 C29 . . . . -4.6(2) ?
N9 Ba2 N11 C29 . . . . -131.0(2) ?
O11 Ba2 N12 C32 . . . . -83.9(5) ?
O10 Ba2 N12 C32 . . . . 57.8(5) ?
N10 Ba2 N12 C32 . . . . -176.4(5) ?
O7 Ba2 N12 C32 . . . . 107.6(5) ?
O8 Ba2 N12 C32 . . . . -134.6(5) ?
O6 Ba2 N12 C32 . . . . 26.0(5) ?
O9 Ba2 N12 C32 . . . . -74.3(5) ?
N11 Ba2 N12 C32 . . . . -15.8(5) ?
N9 Ba2 N12 C32 . . . . 127.8(5) ?
C12 O1 C1 C2 . . . . -172.1(3) ?
Ba1 O1 C1 C2 . . . . 52.2(3) ?
C3 N1 C2 C1 . . . . 176.1(3) ?
Ba1 N1 C2 C1 . . . . 45.0(3) ?
O1 C1 C2 N1 . . . . -65.0(3) ?
C2 N1 C3 C4 . . . . -172.5(3) ?
Ba1 N1 C3 C4 . . . . -42.2(3) ?
C5 O2 C4 C3 . . . . 175.2(3) ?
Ba1 O2 C4 C3 . . . . -49.4(3) ?
N1 C3 C4 O2 . . . . 59.9(3) ?
C4 O2 C5 C6 . . . . -165.0(3) ?
Ba1 O2 C5 C6 . . . . 56.8(3) ?
C7 O3 C6 C5 . . . . 179.6(3) ?
Ba1 O3 C6 C5 . . . . 35.4(3) ?
O2 C5 C6 O3 . . . . -60.2(3) ?
C6 O3 C7 C8 . . . . 177.4(3) ?
Ba1 O3 C7 C8 . . . . -38.2(3) ?
C9 N2 C8 C7 . . . . -178.6(3) ?
Ba1 N2 C8 C7 . . . . -57.9(3) ?
O3 C7 C8 N2 . . . . 65.8(3) ?
C8 N2 C9 C10 . . . . 179.1(3) ?
Ba1 N2 C9 C10 . . . . 59.4(3) ?
C11 O4 C10 C9 . . . . 176.9(3) ?
Ba1 O4 C10 C9 . . . . 28.7(3) ?
N2 C9 C10 O4 . . . . -59.1(3) ?
C10 O4 C11 C12 . . . . 174.6(3) ?
Ba1 O4 C11 C12 . . . . -36.6(3) ?
C1 O1 C12 C11 . . . . 169.5(3) ?
Ba1 O1 C12 C11 . . . . -54.2(3) ?
O4 C11 C12 O1 . . . . 58.7(3) ?
C31 O6 C20 C21 . . . . -169.0(3) ?
Ba2 O6 C20 C21 . . . . 61.6(3) ?
C22 O7 C21 C20 . . . . 176.5(3) ?
Ba2 O7 C21 C20 . . . . 33.1(4) ?
O6 C20 C21 O7 . . . . -63.5(4) ?
C21 O7 C22 C23 . . . . -177.0(3) ?
Ba2 O7 C22 C23 . . . . -35.1(4) ?
C24 N10 C23 C22 . . . . 179.7(3) ?
Ba2 N10 C23 C22 . . . . -48.9(3) ?
O7 C22 C23 N10 . . . . 54.6(4) ?
C23 N10 C24 C25 . . . . -167.2(3) ?
Ba2 N10 C24 C25 . . . . 59.7(3) ?
C26 O8 C25 C24 . . . . 174.7(3) ?
Ba2 O8 C25 C24 . . . . 29.8(4) ?
N10 C24 C25 O8 . . . . -59.4(4) ?
C25 O8 C26 C27 . . . . 177.6(3) ?
Ba2 O8 C26 C27 . . . . -38.4(4) ?
C28 O9 C27 C26 . . . . 172.1(3) ?
Ba2 O9 C27 C26 . . . . -54.8(3) ?
O8 C26 C27 O9 . . . . 61.8(4) ?
C27 O9 C28 C29 . . . . -173.7(3) ?
Ba2 O9 C28 C29 . . . . 54.6(3) ?
C30 N11 C29 C28 . . . . 171.3(3) ?
Ba2 N11 C29 C28 . . . . 33.6(4) ?
O9 C28 C29 N11 . . . . -58.0(4) ?
C29 N11 C30 C31 . . . . -179.9(3) ?
Ba2 N11 C30 C31 . . . . -40.9(4) ?
C20 O6 C31 C30 . . . . 177.6(3) ?
Ba2 O6 C31 C30 . . . . -54.6(4) ?
N11 C30 C31 O6 . . . . 63.8(4) ?
